data_7151398
loop_
_publ_author_name
'Felber, Beatrice'
'Calle, Carlos'
'Seiler, Paul'
'Schweiger, Arthur'
'Diederich, Fran\,cois'

_publ_section_title
;
 Dendritic metalloporphyrins with a distal H-bond donor as mimics of
 haemoglobinElectronic supplementary information (ESI) available:
 procedures for the synthesis of 1 and 5 and iron(ii) insertion into
 the dendritic porphyrins including full spectral characterisation and
 complete EPR characterisation of the complex 22&#x00B7;Co(dmim) and
 the corresponding oxygenated complex. See
 http://www.rsc.org/suppdata/ob/b2/b212468h/
;
_journal_issue 7
_journal_name_full 'Organic &amp;  Biomolecular Chemistry'
_journal_page_first 1090
_journal_paper_doi 10.1039/b212468h
_journal_volume 1
_journal_year 2003
_chemical_formula_moiety 'C47 H40 N4 O4 Si Zn * 2(CH3OH)'
_chemical_formula_sum 'C49 H48 N4 O6 Si Zn'
_chemical_formula_weight 882.37
_chemical_name_systematic
;
?
;
_space_group_IT_number 19
_symmetry_cell_setting orthorhombic
_symmetry_space_group_name_Hall 'P 2ac 2ab'
_symmetry_space_group_name_H-M 'P 21 21 21'
_atom_sites_solution_hydrogens geom
_atom_sites_solution_primary direct
_atom_sites_solution_secondary difmap
_audit_creation_method SHELXL-97
_cell_angle_alpha 90.00
_cell_angle_beta 90.00
_cell_angle_gamma 90.00
_cell_formula_units_Z 4
_cell_length_a 12.3217(2)
_cell_length_b 15.4829(2)
_cell_length_c 22.9369(2)
_cell_measurement_reflns_used 5415
_cell_measurement_temperature 203(2)
_cell_measurement_theta_max 27.46
_cell_measurement_theta_min 2.43
_cell_volume 4375.80(10)
_computing_cell_refinement 'HKL Scalepack (Otwinowski & Minor 1997)'
_computing_data_collection 'Kappa CCD'
_computing_data_reduction 'Denzo + Scalepak (Otwinowski & Minor, 1997)'
_computing_molecular_graphics 'ORTEP (Johnson,1976)'
_computing_publication_material SHELXL97
_computing_structure_refinement 'SHELXL97 (Sheldrick, 1997)'
_computing_structure_solution 'SIR92 (Altomare et al.,1994)'
_diffrn_ambient_temperature 203(2)
_diffrn_measured_fraction_theta_full 0.995
_diffrn_measured_fraction_theta_max 0.995
_diffrn_measurement_device_type 'Kappa CCD'
_diffrn_measurement_method CCD
_diffrn_radiation_monochromator graphite
_diffrn_radiation_source 'fine-focus sealed tube'
_diffrn_radiation_type MoK\a
_diffrn_radiation_wavelength 0.71070
_diffrn_reflns_av_R_equivalents 0.0000
_diffrn_reflns_av_sigmaI/netI 0.0428
_diffrn_reflns_limit_h_max 15
_diffrn_reflns_limit_h_min -15
_diffrn_reflns_limit_k_max 20
_diffrn_reflns_limit_k_min -20
_diffrn_reflns_limit_l_max 29
_diffrn_reflns_limit_l_min -29
_diffrn_reflns_number 9896
_diffrn_reflns_theta_full 27.46
_diffrn_reflns_theta_max 27.46
_diffrn_reflns_theta_min 2.43
_exptl_absorpt_coefficient_mu 0.643
_exptl_absorpt_correction_type non
_exptl_crystal_colour red
_exptl_crystal_density_diffrn 1.339
_exptl_crystal_density_method 'not measured'
_exptl_crystal_description 'Cut fragment'
_exptl_crystal_F_000 1848
_exptl_crystal_size_max 0.30
_exptl_crystal_size_mid 0.15
_exptl_crystal_size_min 0.13
_refine_diff_density_max 0.227
_refine_diff_density_min -0.273
_refine_diff_density_rms 0.044
_refine_ls_abs_structure_details 'Flack H D (1983), Acta Cryst. A39, 876-881'
_refine_ls_abs_structure_Flack 0.002(7)
_refine_ls_extinction_coef 0.0016(3)
_refine_ls_extinction_expression Fc^*^=kFc[1+0.001xFc^2^\l^3^/sin(2\q)]^-1/4^
_refine_ls_extinction_method SHELXL97
_refine_ls_goodness_of_fit_ref 1.036
_refine_ls_hydrogen_treatment 'H-atoms riding'
_refine_ls_matrix_type full
_refine_ls_number_parameters 602
_refine_ls_number_reflns 9896
_refine_ls_number_restraints 0
_refine_ls_restrained_S_all 1.036
_refine_ls_R_factor_all 0.0472
_refine_ls_R_factor_gt 0.0370
_refine_ls_shift/su_max 0.011
_refine_ls_shift/su_mean 0.000
_refine_ls_structure_factor_coef Fsqd
_refine_ls_weighting_details 'w=1/[\s^2^(Fo^2^)+(0.0266P)^2^+1.8675P] where P=(Fo^2^+2Fc^2^)/3'
_refine_ls_weighting_scheme calc
_refine_ls_wR_factor_gt 0.0765
_refine_ls_wR_factor_ref 0.0813
_reflns_number_gt 8737
_reflns_number_total 9896
_reflns_threshold_expression >2sigma(I)
_cod_data_source_file b212468h.txt
_cod_data_source_block felb1
_cod_depositor_comments
;
The following automatic conversions were performed:
'_symmetry_cell_setting' value 'Orthorhombic' changed to 'orthorhombic'
according to '/home/saulius/struct/CIF-dictionaries/cif_core.dic'
dictionary named 'cif_core.dic' version 2.4.1 from 2010-06-29.

Automatic conversion script
Id: cif_fix_enum 1527 2010-12-29 10:47:43Z saulius 
;
_cod_original_sg_symbol_H-M P2(1)2(1)2(1)
_cod_database_code 7151398

loop_
_symmetry_equiv_pos_as_xyz
'x, y, z'
'-x+1/2, -y, z+1/2'
'-x, y+1/2, -z+1/2'
'x+1/2, -y+1/2, -z'

loop_
_atom_site_label
_atom_site_type_symbol
_atom_site_fract_x
_atom_site_fract_y
_atom_site_fract_z
_atom_site_U_iso_or_equiv
_atom_site_adp_type
_atom_site_occupancy
_atom_site_calc_flag
_atom_site_refinement_flags
_atom_site_disorder_assembly
_atom_site_disorder_group
Zn1 Zn 0.761658(19) 0.057494(16) 0.072519(11) 0.02711(7) Uani 1 d . . .
Si1 Si 0.98108(6) -0.16341(5) -0.11147(4) 0.04289(19) Uani 1 d . . .
N1 N 0.77916(14) 0.06951(12) 0.16172(8) 0.0291(4) Uani 1 d . . .
C2 C 0.86228(19) 0.10997(15) 0.19137(10) 0.0307(5) Uani 1 d . . .
C3 C 0.8499(2) 0.09378(17) 0.25317(11) 0.0389(6) Uani 1 d . . .
H3A H 0.8962 0.1133 0.2829 0.047(8) Uiso 1 calc R . .
C4 C 0.7599(2) 0.04582(16) 0.26021(10) 0.0389(5) Uani 1 d . . .
H4A H 0.7315 0.0260 0.2958 0.039(7) Uiso 1 calc R . .
C5 C 0.71504(19) 0.03027(15) 0.20297(10) 0.0322(5) Uani 1 d . . .
C6 C 0.6205(2) -0.01488(16) 0.19150(11) 0.0345(5) Uani 1 d . . .
H6A H 0.5859 -0.0402 0.2238 0.025(6) Uiso 1 calc R . .
C7 C 0.57077(18) -0.02704(15) 0.13742(11) 0.0306(5) Uani 1 d . . .
C8 C 0.46839(19) -0.06908(17) 0.12771(11) 0.0381(6) Uani 1 d . . .
H8A H 0.4242 -0.0948 0.1562 0.055(9) Uiso 1 calc R . .
C9 C 0.44742(17) -0.06474(16) 0.06988(12) 0.0366(5) Uani 1 d . . .
H9A H 0.3860 -0.0869 0.0507 0.040(7) Uiso 1 calc R . .
C10 C 0.53671(18) -0.01985(15) 0.04328(10) 0.0302(5) Uani 1 d . . .
N11 N 0.61129(15) 0.00225(12) 0.08524(8) 0.0290(4) Uani 1 d . . .
C12 C 0.54800(18) -0.00250(15) -0.01654(11) 0.0301(5) Uani 1 d . . .
C13 C 0.63485(17) 0.04107(15) -0.04248(10) 0.0285(5) Uani 1 d . . .
C14 C 0.64493(17) 0.05805(17) -0.10410(10) 0.0318(5) Uani 1 d . . .
H14A H 0.5948 0.0424 -0.1331 0.055(8) Uiso 1 calc R . .
C15 C 0.7393(2) 0.10049(15) -0.11247(10) 0.0312(5) Uani 1 d . . .
H15A H 0.7671 0.1202 -0.1482 0.039(7) Uiso 1 calc R . .
C16 C 0.78950(17) 0.10991(14) -0.05567(10) 0.0273(5) Uani 1 d . . .
N17 N 0.72416(14) 0.07327(12) -0.01403(8) 0.0273(4) Uani 1 d . . .
C18 C 0.88870(18) 0.15219(14) -0.04509(10) 0.0269(5) Uani 1 d . . .
C19 C 0.93255(17) 0.16890(14) 0.00987(10) 0.0278(5) Uani 1 d . . .
C20 C 1.02757(19) 0.22146(16) 0.02094(11) 0.0338(5) Uani 1 d . . .
H20A H 1.0715 0.2484 -0.0072 0.039(7) Uiso 1 calc R . .
C21 C 1.04106(19) 0.22439(15) 0.07957(12) 0.0352(5) Uani 1 d . . .
H21A H 1.0958 0.2544 0.0997 0.041(7) Uiso 1 calc R . .
C22 C 0.95613(18) 0.17312(15) 0.10532(10) 0.0289(5) Uani 1 d . . .
N23 N 0.89078(15) 0.14007(12) 0.06211(8) 0.0280(4) Uani 1 d . . .
C24 C 0.94388(19) 0.15897(15) 0.16528(11) 0.0321(5) Uani 1 d . . .
C25 C 1.0270(2) 0.20401(16) 0.20291(10) 0.0341(5) Uani 1 d . . .
C26 C 1.0032(2) 0.28263(17) 0.22937(12) 0.0409(6) Uani 1 d . . .
C27 C 1.0836(3) 0.33004(19) 0.25810(12) 0.0471(7) Uani 1 d . . .
H27A H 1.0668 0.3824 0.2767 0.070(11) Uiso 1 calc R . .
C28 C 1.1876(3) 0.2986(2) 0.25860(12) 0.0491(8) Uani 1 d . . .
H28A H 1.2424 0.3311 0.2768 0.066(9) Uiso 1 calc R . .
C29 C 1.2143(2) 0.22073(19) 0.23326(11) 0.0436(6) Uani 1 d . . .
H29A H 1.2860 0.2002 0.2342 0.044(8) Uiso 1 calc R . .
C30 C 1.1326(2) 0.17317(17) 0.20626(11) 0.0354(5) Uani 1 d . . .
O31 O 1.15065(14) 0.09408(12) 0.18031(8) 0.0424(4) Uani 1 d . . .
C32 C 1.2593(2) 0.0631(2) 0.17802(14) 0.0554(7) Uani 1 d . . .
H32A H 1.2607 0.0075 0.1585 0.065(10) Uiso 1 calc R . .
H32B H 1.2872 0.0568 0.2173 0.054(8) Uiso 1 calc R . .
H32C H 1.3040 0.1038 0.1567 0.068(11) Uiso 1 calc R . .
O33 O 0.89780(18) 0.30967(13) 0.22433(10) 0.0585(6) Uani 1 d . . .
C34 C 0.8715(4) 0.3918(3) 0.2478(2) 0.0891(15) Uani 1 d . . .
H34A H 0.7950 0.4035 0.2417 0.112(16) Uiso 1 calc R . .
H34B H 0.9145 0.4359 0.2286 0.094(15) Uiso 1 calc R . .
H34C H 0.8871 0.3922 0.2893 0.100(14) Uiso 1 calc R . .
C35 C 0.45886(18) -0.03172(15) -0.05671(10) 0.0321(5) Uani 1 d . . .
C36 C 0.4680(2) -0.10786(17) -0.08888(11) 0.0373(6) Uani 1 d . . .
C37 C 0.3896(2) -0.13062(19) -0.13012(12) 0.0458(7) Uani 1 d . . .
H37A H 0.3966 -0.1815 -0.1522 0.041(8) Uiso 1 calc R . .
C38 C 0.3020(2) -0.0767(2) -0.13761(14) 0.0525(8) Uani 1 d . . .
H38A H 0.2494 -0.0914 -0.1656 0.055(8) Uiso 1 calc R . .
C39 C 0.2884(2) -0.00242(19) -0.10591(14) 0.0487(7) Uani 1 d . . .
H39A H 0.2270 0.0326 -0.1115 0.045(8) Uiso 1 calc R . .
C40 C 0.36788(19) 0.02019(16) -0.06499(13) 0.0377(6) Uani 1 d . . .
O41 O 0.36216(15) 0.09251(12) -0.03154(9) 0.0487(5) Uani 1 d . . .
C42 C 0.2781(2) 0.1531(2) -0.04477(18) 0.0604(9) Uani 1 d . . .
H42A H 0.2825 0.2016 -0.0181 0.078(11) Uiso 1 calc R . .
H42B H 0.2080 0.1253 -0.0407 0.061(10) Uiso 1 calc R . .
H42C H 0.2868 0.1735 -0.0845 0.091(14) Uiso 1 calc R . .
O43 O 0.55791(14) -0.15706(12) -0.07745(9) 0.0467(5) Uani 1 d . . .
C44 C 0.5662(2) -0.23859(18) -0.10570(14) 0.0485(7) Uani 1 d . . .
H44A H 0.6330 -0.2667 -0.0940 0.063(10) Uiso 1 calc R . .
H44B H 0.5662 -0.2303 -0.1476 0.086(12) Uiso 1 calc R . .
H44C H 0.5049 -0.2744 -0.0947 0.068(10) Uiso 1 calc R . .
C45 C 0.95269(18) 0.18293(15) -0.09672(10) 0.0301(5) Uani 1 d . . .
C46 C 0.9682(2) 0.27069(18) -0.10669(12) 0.0410(6) Uani 1 d . . .
H46A H 0.9330 0.3113 -0.0828 0.028(6) Uiso 1 calc R . .
C47 C 1.0347(3) 0.2988(2) -0.15132(13) 0.0516(8) Uani 1 d . . .
H47A H 1.0446 0.3583 -0.1573 0.059(9) Uiso 1 calc R . .
C48 C 1.0866(2) 0.2407(2) -0.18708(13) 0.0529(8) Uani 1 d . . .
H48A H 1.1326 0.2605 -0.2169 0.071(10) Uiso 1 calc R . .
C49 C 1.0709(2) 0.1534(2) -0.17891(12) 0.0443(7) Uani 1 d . . .
H49A H 1.1054 0.1137 -0.2038 0.044(8) Uiso 1 calc R . .
C50 C 1.00365(19) 0.12331(16) -0.13360(10) 0.0323(5) Uani 1 d . . .
C51 C 0.99379(19) 0.03202(17) -0.12522(11) 0.0366(6) Uani 1 d . . .
C52 C 0.9898(2) -0.04601(18) -0.11966(12) 0.0424(6) Uani 1 d . . .
C53 C 1.0540(3) -0.1959(2) -0.04432(18) 0.0729(11) Uani 1 d . . .
H53A H 1.0498 -0.2581 -0.0398 0.094(14) Uiso 1 calc R . .
H53B H 1.0208 -0.1681 -0.0109 0.19(3) Uiso 1 calc R . .
H53C H 1.1294 -0.1785 -0.0472 0.092(14) Uiso 1 calc R . .
C54 C 0.8363(3) -0.1941(3) -0.1091(2) 0.0829(13) Uani 1 d . . .
H54A H 0.8302 -0.2563 -0.1047 0.19(3) Uiso 1 calc R . .
H54B H 0.8012 -0.1764 -0.1450 0.22(3) Uiso 1 calc R . .
H54C H 0.8016 -0.1659 -0.0763 0.107(16) Uiso 1 calc R . .
C55 C 1.0489(4) -0.2125(3) -0.17547(18) 0.0762(11) Uani 1 d . . .
H55A H 1.0458 -0.2749 -0.1724 0.17(3) Uiso 1 calc R . .
H55B H 1.1241 -0.1940 -0.1767 0.17(2) Uiso 1 calc R . .
H55C H 1.0123 -0.1942 -0.2108 0.17(3) Uiso 1 calc R . .
O56 O 0.84787(15) -0.06304(12) 0.06273(9) 0.0470(5) Uani 1 d . . .
H56 H 0.907(3) -0.057(2) 0.0749(14) 0.053(9) Uiso 1 d . . .
C57 C 0.7951(3) -0.1434(2) 0.0652(2) 0.0757(12) Uani 1 d . . .
H57A H 0.8478 -0.1892 0.0598 0.107(15) Uiso 1 calc R . .
H57B H 0.7408 -0.1464 0.0347 0.17(2) Uiso 1 calc R . .
H57C H 0.7604 -0.1499 0.1029 0.29(5) Uiso 1 calc R . .
O58 O 1.05533(16) -0.03417(13) 0.10156(10) 0.0545(5) Uani 1 d . . .
H58A H 1.0516 0.0067 0.1249 0.087(14) Uiso 1 calc R . .
C59 C 1.1146(3) -0.0078(2) 0.05108(16) 0.0664(9) Uani 1 d . . .
H59A H 1.1657 0.0372 0.0617 0.16(2) Uiso 1 calc R . .
H59B H 1.0645 0.0142 0.0220 0.118(17) Uiso 1 calc R . .
H59C H 1.1536 -0.0568 0.0352 0.102(14) Uiso 1 calc R . .

loop_
_atom_site_aniso_label
_atom_site_aniso_U_11
_atom_site_aniso_U_22
_atom_site_aniso_U_33
_atom_site_aniso_U_23
_atom_site_aniso_U_13
_atom_site_aniso_U_12
Zn1 0.02630(12) 0.02665(12) 0.02837(12) 0.00013(11) -0.00204(10) -0.00131(10)
Si1 0.0405(4) 0.0371(4) 0.0510(5) 0.0032(4) 0.0041(3) 0.0010(3)
N1 0.0312(9) 0.0274(10) 0.0287(9) 0.0014(8) -0.0032(7) -0.0008(8)
C2 0.0352(12) 0.0291(13) 0.0279(12) -0.0016(10) -0.0064(9) 0.0026(9)
C3 0.0488(15) 0.0393(14) 0.0285(13) 0.0003(11) -0.0086(11) -0.0002(12)
C4 0.0489(14) 0.0406(14) 0.0273(11) 0.0059(10) -0.0008(10) 0.0009(13)
C5 0.0361(13) 0.0308(12) 0.0296(12) 0.0042(9) -0.0007(9) 0.0061(9)
C6 0.0369(13) 0.0325(13) 0.0341(13) 0.0081(10) 0.0048(10) 0.0039(10)
C7 0.0284(11) 0.0261(12) 0.0374(13) 0.0021(10) 0.0039(9) 0.0016(9)
C8 0.0299(12) 0.0375(14) 0.0470(15) 0.0044(12) 0.0079(10) -0.0026(11)
C9 0.0259(10) 0.0383(13) 0.0456(14) 0.0011(13) -0.0017(10) -0.0032(10)
C10 0.0235(11) 0.0284(12) 0.0387(13) -0.0023(10) -0.0025(9) 0.0014(9)
N11 0.0273(9) 0.0290(10) 0.0308(11) -0.0003(8) 0.0011(7) 0.0006(7)
C12 0.0264(11) 0.0279(12) 0.0359(13) -0.0041(10) -0.0034(9) 0.0013(9)
C13 0.0259(11) 0.0279(13) 0.0316(12) -0.0043(10) -0.0028(9) 0.0008(9)
C14 0.0295(11) 0.0356(13) 0.0304(12) -0.0074(11) -0.0058(9) 0.0010(11)
C15 0.0343(12) 0.0331(12) 0.0263(11) -0.0007(9) -0.0017(10) 0.0013(10)
C16 0.0268(11) 0.0246(11) 0.0306(12) -0.0019(9) -0.0015(8) 0.0016(8)
N17 0.0256(9) 0.0278(10) 0.0284(9) -0.0018(8) -0.0021(7) -0.0024(7)
C18 0.0286(11) 0.0228(11) 0.0293(12) 0.0000(9) 0.0008(9) 0.0025(9)
C19 0.0292(11) 0.0231(11) 0.0310(12) -0.0007(9) -0.0014(9) -0.0005(9)
C20 0.0320(12) 0.0329(13) 0.0366(13) 0.0012(10) -0.0023(10) -0.0088(10)
C21 0.0323(12) 0.0309(12) 0.0423(15) -0.0013(11) -0.0075(11) -0.0081(9)
C22 0.0324(12) 0.0238(11) 0.0306(12) -0.0034(10) -0.0047(9) -0.0020(9)
N23 0.0296(9) 0.0276(10) 0.0268(10) -0.0006(8) -0.0042(7) -0.0020(7)
C24 0.0340(12) 0.0301(13) 0.0322(12) -0.0046(10) -0.0065(10) 0.0016(10)
C25 0.0394(13) 0.0367(14) 0.0262(12) -0.0002(10) -0.0067(10) -0.0053(10)
C26 0.0503(15) 0.0344(14) 0.0380(14) -0.0036(11) -0.0138(12) -0.0027(11)
C27 0.0661(19) 0.0355(15) 0.0399(15) -0.0027(12) -0.0135(13) -0.0098(13)
C28 0.0634(19) 0.0505(18) 0.0335(15) 0.0056(13) -0.0150(13) -0.0256(14)
C29 0.0413(15) 0.0516(17) 0.0379(15) 0.0083(13) -0.0081(11) -0.0138(12)
C30 0.0398(13) 0.0364(14) 0.0300(13) 0.0029(11) -0.0028(10) -0.0086(11)
O31 0.0332(9) 0.0462(11) 0.0478(11) -0.0073(9) -0.0055(8) 0.0017(7)
C32 0.0377(14) 0.0605(18) 0.0679(19) -0.0028(16) -0.0012(13) 0.0015(16)
O33 0.0624(13) 0.0445(12) 0.0687(14) -0.0242(11) -0.0232(11) 0.0153(10)
C34 0.101(3) 0.063(3) 0.104(3) -0.042(2) -0.047(3) 0.040(2)
C35 0.0249(11) 0.0365(13) 0.0350(13) -0.0006(10) -0.0043(9) -0.0056(9)
C36 0.0308(12) 0.0378(14) 0.0434(15) -0.0037(11) -0.0046(10) -0.0057(10)
C37 0.0472(15) 0.0466(17) 0.0435(16) -0.0072(13) -0.0070(12) -0.0137(13)
C38 0.0413(15) 0.058(2) 0.0579(18) -0.0061(15) -0.0205(13) -0.0119(13)
C39 0.0318(14) 0.0518(18) 0.0627(19) 0.0040(15) -0.0148(12) -0.0042(12)
C40 0.0281(12) 0.0347(13) 0.0502(16) 0.0003(12) -0.0030(11) -0.0065(9)
O41 0.0353(10) 0.0437(11) 0.0673(13) -0.0111(10) -0.0112(9) 0.0058(8)
C42 0.0351(16) 0.0442(17) 0.102(3) -0.0067(18) -0.0151(16) 0.0052(13)
O43 0.0420(10) 0.0381(10) 0.0599(12) -0.0133(10) -0.0112(9) 0.0023(8)
C44 0.0509(17) 0.0352(15) 0.0594(19) -0.0066(13) 0.0031(14) -0.0041(12)
C45 0.0292(12) 0.0316(13) 0.0294(12) 0.0032(10) -0.0044(9) -0.0046(9)
C46 0.0464(15) 0.0361(14) 0.0405(15) 0.0027(12) -0.0020(12) -0.0044(12)
C47 0.0594(18) 0.0416(17) 0.0537(18) 0.0140(14) -0.0011(15) -0.0216(14)
C48 0.0512(17) 0.066(2) 0.0413(16) 0.0095(15) 0.0110(13) -0.0171(15)
C49 0.0390(14) 0.0568(18) 0.0370(15) 0.0005(13) 0.0071(11) -0.0056(12)
C50 0.0297(12) 0.0391(14) 0.0281(12) 0.0023(10) -0.0019(9) -0.0034(10)
C51 0.0295(12) 0.0454(16) 0.0348(13) 0.0003(11) 0.0024(10) 0.0035(10)
C52 0.0392(13) 0.0400(16) 0.0479(15) -0.0007(13) 0.0019(11) 0.0030(12)
C53 0.086(3) 0.054(2) 0.079(3) 0.0147(19) -0.019(2) 0.0031(19)
C54 0.051(2) 0.069(3) 0.129(4) 0.032(3) 0.010(2) -0.0014(18)
C55 0.093(3) 0.059(2) 0.077(3) -0.023(2) 0.024(2) -0.020(2)
O56 0.0363(10) 0.0316(9) 0.0732(14) -0.0011(10) -0.0111(9) 0.0028(8)
C57 0.059(2) 0.0363(17) 0.132(4) -0.007(2) -0.002(2) 0.0030(14)
O58 0.0503(12) 0.0414(12) 0.0717(14) -0.0056(11) -0.0133(10) 0.0038(9)
C59 0.067(2) 0.060(2) 0.072(2) -0.0107(18) -0.0076(19) 0.0037(18)

loop_
_atom_type_symbol
_atom_type_description
_atom_type_scat_dispersion_real
_atom_type_scat_dispersion_imag
_atom_type_scat_source
C C 0.0033 0.0016 'International Tables Vol C Tables 4.2.6.8 and 6.1.1.4'
H H 0.0000 0.0000 'International Tables Vol C Tables 4.2.6.8 and 6.1.1.4'
N N 0.0061 0.0033 'International Tables Vol C Tables 4.2.6.8 and 6.1.1.4'
O O 0.0106 0.0060 'International Tables Vol C Tables 4.2.6.8 and 6.1.1.4'
Si Si 0.0817 0.0704 'International Tables Vol C Tables 4.2.6.8 and 6.1.1.4'
Zn Zn 0.2839 1.4301 'International Tables Vol C Tables 4.2.6.8 and 6.1.1.4'

loop_
_geom_angle_atom_site_label_1
_geom_angle_atom_site_label_2
_geom_angle_atom_site_label_3
_geom_angle
_geom_angle_site_symmetry_1
_geom_angle_site_symmetry_3
_geom_angle_publ_flag
N17 Zn1 N23 89.30(7) . . ?
N17 Zn1 N11 89.08(7) . . ?
N23 Zn1 N11 166.04(7) . . ?
N17 Zn1 N1 166.07(7) . . ?
N23 Zn1 N1 88.75(7) . . ?
N11 Zn1 N1 89.48(7) . . ?
N17 Zn1 O56 96.49(8) . . ?
N23 Zn1 O56 98.32(7) . . ?
N11 Zn1 O56 95.64(7) . . ?
N1 Zn1 O56 97.44(8) . . ?
C52 Si1 C54 108.40(16) . . ?
C52 Si1 C55 107.44(16) . . ?
C54 Si1 C55 110.7(2) . . ?
C52 Si1 C53 109.05(15) . . ?
C54 Si1 C53 111.9(2) . . ?
C55 Si1 C53 109.2(2) . . ?
C5 N1 C2 106.75(19) . . ?
C5 N1 Zn1 125.60(15) . . ?
C2 N1 Zn1 127.34(15) . . ?
N1 C2 C24 124.8(2) . . ?
N1 C2 C3 109.0(2) . . ?
C24 C2 C3 126.2(2) . . ?
C4 C3 C2 107.5(2) . . ?
C3 C4 C5 107.4(2) . . ?
N1 C5 C6 125.2(2) . . ?
N1 C5 C4 109.4(2) . . ?
C6 C5 C4 125.4(2) . . ?
C5 C6 C7 127.3(2) . . ?
N11 C7 C6 124.7(2) . . ?
N11 C7 C8 109.5(2) . . ?
C6 C7 C8 125.7(2) . . ?
C9 C8 C7 107.3(2) . . ?
C8 C9 C10 107.1(2) . . ?
N11 C10 C12 124.8(2) . . ?
N11 C10 C9 109.6(2) . . ?
C12 C10 C9 125.6(2) . . ?
C10 N11 C7 106.55(19) . . ?
C10 N11 Zn1 127.25(15) . . ?
C7 N11 Zn1 125.94(15) . . ?
C13 C12 C10 125.7(2) . . ?
C13 C12 C35 116.3(2) . . ?
C10 C12 C35 117.9(2) . . ?
N17 C13 C12 125.9(2) . . ?
N17 C13 C14 109.28(19) . . ?
C12 C13 C14 124.8(2) . . ?
C15 C14 C13 107.60(19) . . ?
C14 C15 C16 106.8(2) . . ?
N17 C16 C18 125.6(2) . . ?
N17 C16 C15 109.48(19) . . ?
C18 C16 C15 124.9(2) . . ?
C16 N17 C13 106.85(18) . . ?
C16 N17 Zn1 126.17(14) . . ?
C13 N17 Zn1 126.63(15) . . ?
C19 C18 C16 125.3(2) . . ?
C19 C18 C45 116.8(2) . . ?
C16 C18 C45 117.9(2) . . ?
N23 C19 C18 125.5(2) . . ?
N23 C19 C20 109.4(2) . . ?
C18 C19 C20 125.1(2) . . ?
C21 C20 C19 107.0(2) . . ?
C20 C21 C22 107.4(2) . . ?
N23 C22 C24 125.9(2) . . ?
N23 C22 C21 109.6(2) . . ?
C24 C22 C21 124.6(2) . . ?
C22 N23 C19 106.70(18) . . ?
C22 N23 Zn1 126.92(15) . . ?
C19 N23 Zn1 126.27(14) . . ?
C2 C24 C22 125.7(2) . . ?
C2 C24 C25 119.7(2) . . ?
C22 C24 C25 114.6(2) . . ?
C30 C25 C26 118.3(2) . . ?
C30 C25 C24 120.6(2) . . ?
C26 C25 C24 120.7(2) . . ?
O33 C26 C25 115.5(2) . . ?
O33 C26 C27 123.5(3) . . ?
C25 C26 C27 121.0(3) . . ?
C28 C27 C26 118.7(3) . . ?
C27 C28 C29 122.0(3) . . ?
C28 C29 C30 118.5(3) . . ?
O31 C30 C25 115.6(2) . . ?
O31 C30 C29 123.0(2) . . ?
C25 C30 C29 121.3(3) . . ?
C30 O31 C32 117.9(2) . . ?
C26 O33 C34 117.3(3) . . ?
C40 C35 C36 118.7(2) . . ?
C40 C35 C12 119.9(2) . . ?
C36 C35 C12 121.3(2) . . ?
O43 C36 C35 115.7(2) . . ?
O43 C36 C37 123.2(2) . . ?
C35 C36 C37 121.1(2) . . ?
C38 C37 C36 118.3(3) . . ?
C39 C38 C37 122.6(3) . . ?
C38 C39 C40 118.6(3) . . ?
O41 C40 C35 116.1(2) . . ?
O41 C40 C39 123.2(2) . . ?
C35 C40 C39 120.7(2) . . ?
C40 O41 C42 117.3(2) . . ?
C36 O43 C44 117.6(2) . . ?
C46 C45 C50 118.9(2) . . ?
C46 C45 C18 120.8(2) . . ?
C50 C45 C18 120.2(2) . . ?
C47 C46 C45 120.7(3) . . ?
C48 C47 C46 120.8(3) . . ?
C47 C48 C49 119.6(3) . . ?
C48 C49 C50 120.5(3) . . ?
C45 C50 C49 119.4(2) . . ?
C45 C50 C51 122.1(2) . . ?
C49 C50 C51 118.4(2) . . ?
C52 C51 C50 176.9(3) . . ?
C51 C52 Si1 179.0(2) . . ?
C57 O56 Zn1 122.23(18) . . ?

loop_
_geom_bond_atom_site_label_1
_geom_bond_atom_site_label_2
_geom_bond_distance
_geom_bond_site_symmetry_2
_geom_bond_publ_flag
Zn1 N17 2.0529(18) . ?
Zn1 N23 2.0550(18) . ?
Zn1 N11 2.0614(19) . ?
Zn1 N1 2.0658(18) . ?
Zn1 O56 2.1592(19) . ?
Si1 C52 1.830(3) . ?
Si1 C54 1.847(4) . ?
Si1 C55 1.852(4) . ?
Si1 C53 1.852(4) . ?
N1 C5 1.374(3) . ?
N1 C2 1.380(3) . ?
C2 C24 1.394(3) . ?
C2 C3 1.448(3) . ?
C3 C4 1.344(4) . ?
C4 C5 1.445(3) . ?
C5 C6 1.384(3) . ?
C6 C7 1.396(4) . ?
C7 N11 1.374(3) . ?
C7 C8 1.437(3) . ?
C8 C9 1.353(4) . ?
C9 C10 1.437(3) . ?
C10 N11 1.374(3) . ?
C10 C12 1.405(3) . ?
C12 C13 1.398(3) . ?
C12 C35 1.503(3) . ?
C13 N17 1.373(3) . ?
C13 C14 1.443(3) . ?
C14 C15 1.349(3) . ?
C15 C16 1.450(3) . ?
C16 N17 1.372(3) . ?
C16 C18 1.408(3) . ?
C18 C19 1.396(3) . ?
C18 C45 1.500(3) . ?
C19 N23 1.378(3) . ?
C19 C20 1.448(3) . ?
C20 C21 1.356(4) . ?
C21 C22 1.440(3) . ?
C22 N23 1.376(3) . ?
C22 C24 1.401(3) . ?
C24 C25 1.510(3) . ?
C25 C30 1.388(4) . ?
C25 C26 1.391(4) . ?
C26 O33 1.369(3) . ?
C26 C27 1.399(4) . ?
C27 C28 1.371(4) . ?
C28 C29 1.378(4) . ?
C29 C30 1.392(3) . ?
C30 O31 1.380(3) . ?
O31 C32 1.423(3) . ?
O33 C34 1.419(4) . ?
C35 C40 1.392(3) . ?
C35 C36 1.395(3) . ?
C36 O43 1.370(3) . ?
C36 C37 1.396(3) . ?
C37 C38 1.375(4) . ?
C38 C39 1.371(4) . ?
C39 C40 1.401(4) . ?
C40 O41 1.359(3) . ?
O41 C42 1.430(3) . ?
O43 C44 1.423(3) . ?
C45 C46 1.391(4) . ?
C45 C50 1.401(3) . ?
C46 C47 1.381(4) . ?
C47 C48 1.375(4) . ?
C48 C49 1.378(4) . ?
C49 C50 1.409(3) . ?
C50 C51 1.432(4) . ?
C51 C52 1.216(4) . ?
O56 C57 1.404(4) . ?
O58 C59 1.428(4) . ?

loop_
_geom_torsion_atom_site_label_1
_geom_torsion_atom_site_label_2
_geom_torsion_atom_site_label_3
_geom_torsion_atom_site_label_4
_geom_torsion
_geom_torsion_site_symmetry_1
_geom_torsion_site_symmetry_2
_geom_torsion_site_symmetry_3
_geom_torsion_site_symmetry_4
_geom_torsion_publ_flag
N17 Zn1 N1 C5 97.1(3) . . . . ?
N23 Zn1 N1 C5 179.11(18) . . . . ?
N11 Zn1 N1 C5 12.96(18) . . . . ?
O56 Zn1 N1 C5 -82.66(18) . . . . ?
N17 Zn1 N1 C2 -90.3(3) . . . . ?
N23 Zn1 N1 C2 -8.24(19) . . . . ?
N11 Zn1 N1 C2 -174.39(19) . . . . ?
O56 Zn1 N1 C2 89.99(19) . . . . ?
C5 N1 C2 C24 -178.5(2) . . . . ?
Zn1 N1 C2 C24 7.8(3) . . . . ?
C5 N1 C2 C3 1.0(3) . . . . ?
Zn1 N1 C2 C3 -172.77(16) . . . . ?
N1 C2 C3 C4 -1.0(3) . . . . ?
C24 C2 C3 C4 178.4(2) . . . . ?
C2 C3 C4 C5 0.6(3) . . . . ?
C2 N1 C5 C6 177.6(2) . . . . ?
Zn1 N1 C5 C6 -8.5(3) . . . . ?
C2 N1 C5 C4 -0.6(3) . . . . ?
Zn1 N1 C5 C4 173.28(15) . . . . ?
C3 C4 C5 N1 0.0(3) . . . . ?
C3 C4 C5 C6 -178.3(2) . . . . ?
N1 C5 C6 C7 -2.1(4) . . . . ?
C4 C5 C6 C7 175.8(2) . . . . ?
C5 C6 C7 N11 2.5(4) . . . . ?
C5 C6 C7 C8 -175.2(2) . . . . ?
N11 C7 C8 C9 -0.2(3) . . . . ?
C6 C7 C8 C9 177.8(2) . . . . ?
C7 C8 C9 C10 -0.1(3) . . . . ?
C8 C9 C10 N11 0.3(3) . . . . ?
C8 C9 C10 C12 179.0(2) . . . . ?
C12 C10 N11 C7 -179.2(2) . . . . ?
C9 C10 N11 C7 -0.4(3) . . . . ?
C12 C10 N11 Zn1 -4.7(3) . . . . ?
C9 C10 N11 Zn1 174.04(15) . . . . ?
C6 C7 N11 C10 -177.7(2) . . . . ?
C8 C7 N11 C10 0.4(3) . . . . ?
C6 C7 N11 Zn1 7.8(3) . . . . ?
C8 C7 N11 Zn1 -174.17(15) . . . . ?
N17 Zn1 N11 C10 7.77(19) . . . . ?
N23 Zn1 N11 C10 91.2(4) . . . . ?
N1 Zn1 N11 C10 173.91(19) . . . . ?
O56 Zn1 N11 C10 -88.66(19) . . . . ?
N17 Zn1 N11 C7 -178.81(19) . . . . ?
N23 Zn1 N11 C7 -95.4(4) . . . . ?
N1 Zn1 N11 C7 -12.66(19) . . . . ?
O56 Zn1 N11 C7 84.76(19) . . . . ?
N11 C10 C12 C13 -1.4(4) . . . . ?
C9 C10 C12 C13 -179.9(2) . . . . ?
N11 C10 C12 C35 179.6(2) . . . . ?
C9 C10 C12 C35 1.0(4) . . . . ?
C10 C12 C13 N17 0.8(4) . . . . ?
C35 C12 C13 N17 179.9(2) . . . . ?
C10 C12 C13 C14 179.9(2) . . . . ?
C35 C12 C13 C14 -1.1(3) . . . . ?
N17 C13 C14 C15 -0.3(3) . . . . ?
C12 C13 C14 C15 -179.5(2) . . . . ?
C13 C14 C15 C16 0.3(3) . . . . ?
C14 C15 C16 N17 -0.3(3) . . . . ?
C14 C15 C16 C18 -178.8(2) . . . . ?
C18 C16 N17 C13 178.6(2) . . . . ?
C15 C16 N17 C13 0.1(2) . . . . ?
C18 C16 N17 Zn1 -7.8(3) . . . . ?
C15 C16 N17 Zn1 173.66(14) . . . . ?
C12 C13 N17 C16 179.3(2) . . . . ?
C14 C13 N17 C16 0.1(3) . . . . ?
C12 C13 N17 Zn1 5.8(3) . . . . ?
C14 C13 N17 Zn1 -173.42(16) . . . . ?
N23 Zn1 N17 C16 13.34(18) . . . . ?
N11 Zn1 N17 C16 179.47(18) . . . . ?
N1 Zn1 N17 C16 95.3(3) . . . . ?
O56 Zn1 N17 C16 -84.96(18) . . . . ?
N23 Zn1 N17 C13 -174.32(18) . . . . ?
N11 Zn1 N17 C13 -8.19(18) . . . . ?
N1 Zn1 N17 C13 -92.3(3) . . . . ?
O56 Zn1 N17 C13 87.38(19) . . . . ?
N17 C16 C18 C19 -4.8(4) . . . . ?
C15 C16 C18 C19 173.5(2) . . . . ?
N17 C16 C18 C45 175.9(2) . . . . ?
C15 C16 C18 C45 -5.9(3) . . . . ?
C16 C18 C19 N23 6.1(4) . . . . ?
C45 C18 C19 N23 -174.6(2) . . . . ?
C16 C18 C19 C20 -172.0(2) . . . . ?
C45 C18 C19 C20 7.3(3) . . . . ?
N23 C19 C20 C21 -0.7(3) . . . . ?
C18 C19 C20 C21 177.7(2) . . . . ?
C19 C20 C21 C22 0.8(3) . . . . ?
C20 C21 C22 N23 -0.6(3) . . . . ?
C20 C21 C22 C24 178.7(2) . . . . ?
C24 C22 N23 C19 -179.1(2) . . . . ?
C21 C22 N23 C19 0.2(2) . . . . ?
C24 C22 N23 Zn1 -2.6(3) . . . . ?
C21 C22 N23 Zn1 176.70(15) . . . . ?
C18 C19 N23 C22 -178.1(2) . . . . ?
C20 C19 N23 C22 0.3(2) . . . . ?
C18 C19 N23 Zn1 5.4(3) . . . . ?
C20 C19 N23 Zn1 -176.25(15) . . . . ?
N17 Zn1 N23 C22 171.99(19) . . . . ?
N11 Zn1 N23 C22 88.6(4) . . . . ?
N1 Zn1 N23 C22 5.79(19) . . . . ?
O56 Zn1 N23 C22 -91.56(19) . . . . ?
N17 Zn1 N23 C19 -12.20(18) . . . . ?
N11 Zn1 N23 C19 -95.6(4) . . . . ?
N1 Zn1 N23 C19 -178.41(18) . . . . ?
O56 Zn1 N23 C19 84.25(18) . . . . ?
N1 C2 C24 C22 -1.7(4) . . . . ?
C3 C2 C24 C22 178.9(2) . . . . ?
N1 C2 C24 C25 176.7(2) . . . . ?
C3 C2 C24 C25 -2.7(4) . . . . ?
N23 C22 C24 C2 -1.0(4) . . . . ?
C21 C22 C24 C2 179.7(2) . . . . ?
N23 C22 C24 C25 -179.5(2) . . . . ?
C21 C22 C24 C25 1.3(3) . . . . ?
C2 C24 C25 C30 106.6(3) . . . . ?
C22 C24 C25 C30 -74.9(3) . . . . ?
C2 C24 C25 C26 -81.1(3) . . . . ?
C22 C24 C25 C26 97.5(3) . . . . ?
C30 C25 C26 O33 179.7(2) . . . . ?
C24 C25 C26 O33 7.2(4) . . . . ?
C30 C25 C26 C27 0.7(4) . . . . ?
C24 C25 C26 C27 -171.8(2) . . . . ?
O33 C26 C27 C28 -177.5(3) . . . . ?
C25 C26 C27 C28 1.5(4) . . . . ?
C26 C27 C28 C29 -2.0(4) . . . . ?
C27 C28 C29 C30 0.2(4) . . . . ?
C26 C25 C30 O31 178.7(2) . . . . ?
C24 C25 C30 O31 -8.8(3) . . . . ?
C26 C25 C30 C29 -2.5(4) . . . . ?
C24 C25 C30 C29 170.0(2) . . . . ?
C28 C29 C30 O31 -179.2(2) . . . . ?
C28 C29 C30 C25 2.1(4) . . . . ?
C25 C30 O31 C32 174.6(2) . . . . ?
C29 C30 O31 C32 -4.2(4) . . . . ?
C25 C26 O33 C34 -176.5(3) . . . . ?
C27 C26 O33 C34 2.5(5) . . . . ?
C13 C12 C35 C40 -94.3(3) . . . . ?
C10 C12 C35 C40 84.8(3) . . . . ?
C13 C12 C35 C36 81.8(3) . . . . ?
C10 C12 C35 C36 -99.1(3) . . . . ?
C40 C35 C36 O43 -178.3(2) . . . . ?
C12 C35 C36 O43 5.6(3) . . . . ?
C40 C35 C36 C37 2.2(4) . . . . ?
C12 C35 C36 C37 -174.0(2) . . . . ?
O43 C36 C37 C38 179.4(3) . . . . ?
C35 C36 C37 C38 -1.1(4) . . . . ?
C36 C37 C38 C39 -0.6(5) . . . . ?
C37 C38 C39 C40 1.1(5) . . . . ?
C36 C35 C40 O41 178.6(2) . . . . ?
C12 C35 C40 O41 -5.2(3) . . . . ?
C36 C35 C40 C39 -1.6(4) . . . . ?
C12 C35 C40 C39 174.6(2) . . . . ?
C38 C39 C40 O41 179.8(3) . . . . ?
C38 C39 C40 C35 0.0(4) . . . . ?
C35 C40 O41 C42 171.4(3) . . . . ?
C39 C40 O41 C42 -8.4(4) . . . . ?
C35 C36 O43 C44 175.0(2) . . . . ?
C37 C36 O43 C44 -5.5(4) . . . . ?
C19 C18 C45 C46 -65.6(3) . . . . ?
C16 C18 C45 C46 113.7(3) . . . . ?
C19 C18 C45 C50 110.3(2) . . . . ?
C16 C18 C45 C50 -70.3(3) . . . . ?
C50 C45 C46 C47 -1.5(4) . . . . ?
C18 C45 C46 C47 174.5(2) . . . . ?
C45 C46 C47 C48 0.3(5) . . . . ?
C46 C47 C48 C49 1.0(5) . . . . ?
C47 C48 C49 C50 -1.1(4) . . . . ?
C46 C45 C50 C49 1.4(4) . . . . ?
C18 C45 C50 C49 -174.6(2) . . . . ?
C46 C45 C50 C51 178.4(2) . . . . ?
C18 C45 C50 C51 2.4(3) . . . . ?
C48 C49 C50 C45 -0.1(4) . . . . ?
C48 C49 C50 C51 -177.2(3) . . . . ?
C45 C50 C51 C52 -160(5) . . . . ?
C49 C50 C51 C52 17(5) . . . . ?
C50 C51 C52 Si1 -139(10) . . . . ?
C54 Si1 C52 C51 -8(12) . . . . ?
C55 Si1 C52 C51 112(12) . . . . ?
C53 Si1 C52 C51 -130(12) . . . . ?
N17 Zn1 O56 C57 -88.7(3) . . . . ?
N23 Zn1 O56 C57 -178.9(3) . . . . ?
N11 Zn1 O56 C57 1.0(3) . . . . ?
N1 Zn1 O56 C57 91.3(3) . . . . ?
